data_1556101
loop_
_publ_author_name
'McCarthy, Jason R.'
'Jenkins, Hilary A.'
'Br\"uckner, Christian'

_publ_section_title
;
 Free base meso-tetraaryl-morpholinochlorins and porpholactone from
 meso-tetraaryl-2,3-dihydroxy-chlorin.
;
_journal_issue 1
_journal_name_full 'Organic letters'
_journal_page_first 19
_journal_page_last 22
_journal_paper_doi 10.1021/ol027072a
_journal_volume 5
_journal_year 2003
_chemical_formula_sum 'C52 H48 N4 O3'
_chemical_formula_weight 776.94
_space_group_IT_number 2
_space_group_name_Hall '-P 1'
_space_group_name_H-M_alt 'P -1'
_symmetry_cell_setting triclinic
_symmetry_space_group_name_H-M 'P -1'
_atom_sites_solution_hydrogens geom
_atom_sites_solution_primary direct
_atom_sites_solution_secondary difmap
_audit_creation_method SHELXL-97
_cell_angle_alpha 66.557(3)
_cell_angle_beta 76.890(4)
_cell_angle_gamma 77.978(4)
_cell_formula_units_Z 2
_cell_length_a 9.935(2)
_cell_length_b 15.483(3)
_cell_length_c 15.666(3)
_cell_measurement_temperature 223(2)
_cell_volume 2134.4(7)
_computing_cell_refinement 'Bruker SMART'
_computing_data_collection 'Bruker SMART'
_computing_data_reduction 'Bruker SHELXTL'
_computing_molecular_graphics 'Bruker SHELXTL'
_computing_publication_material 'Bruker SHELXTL'
_computing_structure_refinement 'SHELXL-97 (Sheldrick, 1997)'
_computing_structure_solution 'SHELXS-97 (Sheldrick, 1990)'
_diffrn_ambient_temperature 223(2)
_diffrn_measured_fraction_theta_full 0.982
_diffrn_measured_fraction_theta_max 0.982
_diffrn_measurement_device_type 'CCD area detector'
_diffrn_measurement_method 'phi and omega scans'
_diffrn_radiation_monochromator graphite
_diffrn_radiation_source 'fine-focus sealed tube'
_diffrn_radiation_type MoK\a
_diffrn_radiation_wavelength 0.71073
_diffrn_reflns_av_R_equivalents 0.0264
_diffrn_reflns_av_sigmaI/netI 0.0316
_diffrn_reflns_limit_h_max 12
_diffrn_reflns_limit_h_min -10
_diffrn_reflns_limit_k_max 19
_diffrn_reflns_limit_k_min -19
_diffrn_reflns_limit_l_max 17
_diffrn_reflns_limit_l_min -19
_diffrn_reflns_number 12228
_diffrn_reflns_theta_full 26.00
_diffrn_reflns_theta_max 26.00
_diffrn_reflns_theta_min 1.62
_exptl_absorpt_coefficient_mu 0.075
_exptl_absorpt_correction_type none
_exptl_crystal_colour 'dark brown'
_exptl_crystal_density_diffrn 1.209
_exptl_crystal_density_method 'not measured'
_exptl_crystal_description rod
_exptl_crystal_F_000 824
_exptl_crystal_size_max .1
_exptl_crystal_size_mid .3
_exptl_crystal_size_min .4
_refine_diff_density_max 0.741
_refine_diff_density_min -0.374
_refine_diff_density_rms 0.050
_refine_ls_extinction_coef 0.0000(15)
_refine_ls_extinction_expression Fc^*^=kFc[1+0.001xFc^2^\l^3^/sin(2\q)]^-1/4^
_refine_ls_extinction_method SHELXL
_refine_ls_goodness_of_fit_ref 1.108
_refine_ls_hydrogen_treatment mixed
_refine_ls_matrix_type full
_refine_ls_number_parameters 543
_refine_ls_number_reflns 8237
_refine_ls_number_restraints 0
_refine_ls_restrained_S_all 1.108
_refine_ls_R_factor_all 0.0827
_refine_ls_R_factor_gt 0.0614
_refine_ls_shift/su_max 1.286
_refine_ls_shift/su_mean 0.018
_refine_ls_structure_factor_coef Fsqd
_refine_ls_weighting_details 'calc w=1/[\s^2^(Fo^2^)+(0.1235P)^2^+0.1210P] where P=(Fo^2^+2Fc^2^)/3'
_refine_ls_weighting_scheme calc
_refine_ls_wR_factor_gt 0.1855
_refine_ls_wR_factor_ref 0.1972
_reflns_number_gt 5895
_reflns_number_total 8237
_reflns_threshold_expression >2sigma(I)
_cod_data_source_file ol027072asi20021011_040602.cif
_cod_data_source_block 027072a
_cod_depositor_comments
;
The following automatic conversions were performed:

data item '_symmetry_cell_setting' value 'Triclinic' was changed to
'triclinic' in accordance with the
/home/saulius/struct/COD-crude-data/automatic-downloads/DataCite-retrospective/ACS/depositions/lib/dictionaries/cif_core.dic
dictionary named 'cif_core.dic' version 2.4.2 last updated on
2011-04-26.

Automatic conversion script
Id: cif_fix_values 6909 2019-04-08 15:41:33Z antanas 
;
_cod_original_sg_symbol_H-M P-1
_cod_database_code 1556101

loop_
_symmetry_equiv_pos_as_xyz
'x, y, z'
'-x, -y, -z'

loop_
_atom_site_label
_atom_site_type_symbol
_atom_site_fract_x
_atom_site_fract_y
_atom_site_fract_z
_atom_site_U_iso_or_equiv
_atom_site_adp_type
_atom_site_occupancy
_atom_site_symmetry_multiplicity
_atom_site_calc_flag
_atom_site_refinement_flags
_atom_site_disorder_assembly
_atom_site_disorder_group
O1 O 0.9061(2) 0.49434(11) -0.31634(12) 0.0649(5) Uani 1 1 d . . .
O2 O 0.8219(2) 0.36636(14) -0.31522(14) 0.0783(6) Uani 1 1 d . . .
O3 O 1.09867(17) 0.50593(11) -0.26244(11) 0.0580(4) Uani 1 1 d . . .
N1 N 0.97527(17) 0.33460(11) -0.15095(11) 0.0397(4) Uani 1 1 d . . .
N2 N 1.13101(17) 0.13585(11) -0.09471(11) 0.0380(4) Uani 1 1 d . . .
H2A H 1.0766 0.1675 -0.0621 0.046 Uiso 1 1 calc R . .
N3 N 1.02897(17) 0.10055(11) 0.10362(11) 0.0378(4) Uani 1 1 d . . .
N4 N 0.86501(17) 0.28593(11) 0.05801(11) 0.0366(4) Uani 1 1 d . . .
H4A H 0.9165 0.2530 0.0257 0.044 Uiso 1 1 calc R . .
C1 C 1.0128(2) 0.32898(14) -0.23681(15) 0.0437(5) Uani 1 1 d . . .
C2 C 0.9459(3) 0.40338(16) -0.32026(17) 0.0546(6) Uani 1 1 d . . .
H2B H 1.0090 0.4073 -0.3801 0.066 Uiso 1 1 calc R . .
C3 C 0.9532(2) 0.50440(16) -0.24376(15) 0.0508(6) Uani 1 1 d . . .
H3B H 0.9058 0.5646 -0.2366 0.061 Uiso 1 1 calc R . .
C4 C 0.9228(2) 0.42287(14) -0.15091(14) 0.0404(5) Uani 1 1 d . . .
C5 C 0.7501(5) 0.4181(3) -0.3918(3) 0.1081(13) Uani 1 1 d . . .
H5B H 0.8139 0.4268 -0.4515 0.130 Uiso 1 1 calc R . .
H5A H 0.7086 0.4808 -0.3901 0.130 Uiso 1 1 calc R . .
C6 C 0.6384(4) 0.3615(4) -0.3826(3) 0.1309(18) Uani 1 1 d . . .
H6A H 0.5854 0.3950 -0.4340 0.196 Uiso 1 1 calc R . .
H6B H 0.5767 0.3529 -0.3230 0.196 Uiso 1 1 calc R . .
H6C H 0.6810 0.2999 -0.3849 0.196 Uiso 1 1 calc R . .
C7 C 1.1403(3) 0.5919(2) -0.3359(2) 0.0740(8) Uani 1 1 d . . .
H7B H 1.1097 0.6453 -0.3144 0.089 Uiso 1 1 calc R . .
H7A H 1.0977 0.6058 -0.3914 0.089 Uiso 1 1 calc R . .
C8 C 1.2954(4) 0.5784(2) -0.3605(2) 0.0883(10) Uani 1 1 d . . .
H8C H 1.3257 0.6353 -0.4111 0.132 Uiso 1 1 calc R . .
H8B H 1.3247 0.5249 -0.3808 0.132 Uiso 1 1 calc R . .
H8A H 1.3366 0.5663 -0.3056 0.132 Uiso 1 1 calc R . .
C9 C 1.1006(2) 0.25249(14) -0.25607(14) 0.0417(5) Uani 1 1 d . . .
C10 C 1.1551(2) 0.16702(14) -0.19125(14) 0.0395(5) Uani 1 1 d . . .
C11 C 1.2479(2) 0.09285(15) -0.21465(15) 0.0457(5) Uani 1 1 d . . .
H11A H 1.2817 0.0933 -0.2759 0.055 Uiso 1 1 calc R . .
C12 C 1.2792(2) 0.02154(15) -0.13363(15) 0.0461(5) Uani 1 1 d . . .
H12A H 1.3395 -0.0350 -0.1293 0.055 Uiso 1 1 calc R . .
C13 C 1.2048(2) 0.04744(14) -0.05641(14) 0.0389(5) Uani 1 1 d . . .
C14 C 1.2051(2) -0.00612(13) 0.03919(14) 0.0378(4) Uani 1 1 d . . .
C15 C 1.1180(2) 0.01805(13) 0.11334(14) 0.0383(4) Uani 1 1 d . . .
C16 C 1.1073(2) -0.04539(15) 0.21112(15) 0.0462(5) Uani 1 1 d . . .
H16A H 1.1586 -0.1057 0.2356 0.055 Uiso 1 1 calc R . .
C17 C 1.0093(2) -0.00089(15) 0.26007(15) 0.0483(5) Uani 1 1 d . . .
H17A H 0.9777 -0.0245 0.3254 0.058 Uiso 1 1 calc R . .
C18 C 0.9621(2) 0.09020(13) 0.19271(14) 0.0389(5) Uani 1 1 d . . .
C19 C 0.8622(2) 0.15947(14) 0.21751(14) 0.0392(5) Uani 1 1 d . . .
C20 C 0.8205(2) 0.24981(14) 0.15421(14) 0.0372(4) Uani 1 1 d . . .
C21 C 0.7361(2) 0.32590(15) 0.17743(15) 0.0435(5) Uani 1 1 d . . .
H21A H 0.6892 0.3225 0.2377 0.052 Uiso 1 1 calc R . .
C22 C 0.7351(2) 0.40497(14) 0.09663(15) 0.0419(5) Uani 1 1 d . . .
H22A H 0.6879 0.4655 0.0923 0.050 Uiso 1 1 calc R . .
C23 C 0.81693(19) 0.38091(13) 0.02041(14) 0.0364(4) Uani 1 1 d . . .
C24 C 0.8478(2) 0.44437(13) -0.07329(14) 0.0376(4) Uani 1 1 d . . .
C31 C 1.1514(2) 0.26240(15) -0.35718(15) 0.0484(5) Uani 1 1 d . A .
C32 C 1.2783(3) 0.2953(2) -0.40184(19) 0.0740(8) Uani 1 1 d . . .
H32A H 1.3296 0.3131 -0.3693 0.089 Uiso 1 1 calc R . .
C33 C 1.3303(4) 0.3022(3) -0.4940(2) 0.0972(12) Uani 1 1 d . A .
H33A H 1.4171 0.3240 -0.5225 0.117 Uiso 1 1 calc R . .
C34 C 1.2590(4) 0.2782(3) -0.5444(2) 0.0899(12) Uani 1 1 d . . .
C35 C 1.1327(4) 0.2452(2) -0.5000(2) 0.0835(10) Uani 1 1 d . A .
H35A H 1.0820 0.2277 -0.5332 0.100 Uiso 1 1 calc R . .
C36 C 1.0786(3) 0.23721(18) -0.40776(17) 0.0626(7) Uani 1 1 d . . .
H36A H 0.9923 0.2146 -0.3794 0.075 Uiso 1 1 calc R A .
C37 C 1.3137(9) 0.2869(9) -0.6460(5) 0.157(4) Uani 0.98(2) 1 d P A 1
H37A H 1.2857 0.2364 -0.6572 0.235 Uiso 0.98(2) 1 calc PR A 1
H37B H 1.4146 0.2819 -0.6574 0.235 Uiso 0.98(2) 1 calc PR A 1
H37C H 1.2755 0.3479 -0.6882 0.235 Uiso 0.98(2) 1 calc PR A 1
C37' C 1.325(14) 0.311(8) -0.646(10) 0.02(6) Uani 0.02(2) 1 d P A 2
H37D H 1.3704 0.3663 -0.6611 0.027 Uiso 0.02(2) 1 calc PR A 2
H37E H 1.2546 0.3271 -0.6854 0.027 Uiso 0.02(2) 1 calc PR A 2
H37F H 1.3943 0.2604 -0.6570 0.027 Uiso 0.02(2) 1 calc PR A 2
C41 C 1.3029(2) -0.09672(13) 0.06512(14) 0.0385(4) Uani 1 1 d . . .
C42 C 1.4205(2) -0.10365(15) 0.10226(17) 0.0514(6) Uani 1 1 d . . .
H42A H 1.4387 -0.0508 0.1109 0.062 Uiso 1 1 calc R . .
C43 C 1.5113(3) -0.18725(16) 0.12674(18) 0.0554(6) Uani 1 1 d . . .
H43A H 1.5905 -0.1899 0.1515 0.067 Uiso 1 1 calc R . .
C44 C 1.4883(2) -0.26672(15) 0.11573(15) 0.0497(5) Uani 1 1 d . . .
C45 C 1.3703(3) -0.25977(16) 0.07952(19) 0.0586(6) Uani 1 1 d . . .
H45A H 1.3512 -0.3131 0.0721 0.070 Uiso 1 1 calc R . .
C46 C 1.2799(2) -0.17626(16) 0.05399(18) 0.0532(6) Uani 1 1 d . . .
H46A H 1.2013 -0.1735 0.0286 0.064 Uiso 1 1 calc R . .
C47 C 1.5890(3) -0.35734(19) 0.1417(2) 0.0723(8) Uani 1 1 d . . .
H47C H 1.6492 -0.3550 0.1814 0.108 Uiso 1 1 calc R . .
H47B H 1.6451 -0.3642 0.0849 0.108 Uiso 1 1 calc R . .
H47A H 1.5372 -0.4111 0.1756 0.108 Uiso 1 1 calc R . .
C51 C 0.8006(2) 0.13734(14) 0.31923(14) 0.0438(5) Uani 1 1 d . . .
C52 C 0.6618(3) 0.12456(19) 0.35093(17) 0.0606(6) Uani 1 1 d . . .
H52A H 0.6053 0.1291 0.3083 0.073 Uiso 1 1 calc R . .
C53 C 0.6050(3) 0.1050(2) 0.4455(2) 0.0745(8) Uani 1 1 d . . .
H53A H 0.5103 0.0968 0.4655 0.089 Uiso 1 1 calc R . .
C54 C 0.6837(3) 0.0974(2) 0.51055(18) 0.0706(8) Uani 1 1 d . . .
C55 C 0.8222(3) 0.1099(2) 0.4787(2) 0.0784(9) Uani 1 1 d . . .
H55A H 0.8784 0.1048 0.5217 0.094 Uiso 1 1 calc R . .
C56 C 0.8805(3) 0.1296(2) 0.38456(17) 0.0642(7) Uani 1 1 d . . .
H56A H 0.9752 0.1379 0.3649 0.077 Uiso 1 1 calc R . .
C57 C 0.6201(4) 0.0759(3) 0.6137(2) 0.1087(13) Uani 1 1 d . . .
H57C H 0.5209 0.0740 0.6217 0.163 Uiso 1 1 calc R . .
H57B H 0.6346 0.1252 0.6330 0.163 Uiso 1 1 calc R . .
H57A H 0.6642 0.0150 0.6522 0.163 Uiso 1 1 calc R . .
C61 C 0.7891(2) 0.54657(13) -0.08840(14) 0.0377(4) Uani 1 1 d . . .
C62 C 0.6506(2) 0.57954(14) -0.09838(15) 0.0417(5) Uani 1 1 d . . .
H62A H 0.5914 0.5373 -0.0939 0.050 Uiso 1 1 calc R . .
C63 C 0.5982(2) 0.67403(15) -0.11494(15) 0.0436(5) Uani 1 1 d . . .
H63A H 0.5039 0.6947 -0.1215 0.052 Uiso 1 1 calc R . .
C64 C 0.6820(2) 0.73866(14) -0.12210(14) 0.0427(5) Uani 1 1 d . . .
C65 C 0.8197(2) 0.70484(15) -0.11082(18) 0.0529(6) Uani 1 1 d . . .
H65A H 0.8786 0.7469 -0.1146 0.064 Uiso 1 1 calc R . .
C66 C 0.8728(2) 0.61087(15) -0.09422(18) 0.0520(6) Uani 1 1 d . . .
H66A H 0.9667 0.5901 -0.0868 0.062 Uiso 1 1 calc R . .
C67 C 0.6259(3) 0.84183(16) -0.14076(19) 0.0597(6) Uani 1 1 d . . .
H67C H 0.5584 0.8625 -0.1833 0.090 Uiso 1 1 calc R . .
H67B H 0.7020 0.8799 -0.1691 0.090 Uiso 1 1 calc R . .
H67A H 0.5812 0.8494 -0.0818 0.090 Uiso 1 1 calc R . .

loop_
_atom_site_aniso_label
_atom_site_aniso_U_11
_atom_site_aniso_U_22
_atom_site_aniso_U_33
_atom_site_aniso_U_23
_atom_site_aniso_U_13
_atom_site_aniso_U_12
O1 0.0901(13) 0.0411(9) 0.0583(10) -0.0115(8) -0.0292(9) 0.0076(8)
O2 0.0880(14) 0.0716(13) 0.0761(13) -0.0200(10) -0.0379(11) 0.0003(11)
O3 0.0601(10) 0.0440(9) 0.0524(9) -0.0036(7) 0.0016(8) -0.0106(7)
N1 0.0411(9) 0.0330(8) 0.0407(9) -0.0118(7) -0.0024(7) -0.0038(7)
N2 0.0383(9) 0.0331(8) 0.0384(9) -0.0132(7) -0.0035(7) 0.0014(7)
N3 0.0390(9) 0.0304(8) 0.0401(9) -0.0103(7) -0.0030(7) -0.0055(7)
N4 0.0373(9) 0.0304(8) 0.0397(9) -0.0131(7) -0.0025(7) -0.0029(7)
C1 0.0479(12) 0.0349(11) 0.0411(11) -0.0088(9) -0.0032(9) -0.0050(9)
C2 0.0618(15) 0.0467(13) 0.0495(13) -0.0144(10) -0.0141(11) 0.0042(11)
C3 0.0577(14) 0.0391(12) 0.0464(12) -0.0115(10) -0.0054(10) 0.0015(10)
C4 0.0384(11) 0.0338(10) 0.0431(11) -0.0096(9) -0.0067(9) -0.0014(8)
C5 0.121(3) 0.121(3) 0.088(2) -0.033(2) -0.052(2) -0.001(2)
C6 0.092(3) 0.222(5) 0.085(3) -0.040(3) -0.023(2) -0.059(3)
C7 0.087(2) 0.0568(16) 0.0577(16) 0.0007(12) 0.0018(14) -0.0241(14)
C8 0.092(2) 0.084(2) 0.0710(19) -0.0191(16) 0.0255(17) -0.0358(18)
C9 0.0433(11) 0.0382(11) 0.0382(11) -0.0107(9) -0.0027(9) -0.0050(9)
C10 0.0380(10) 0.0387(11) 0.0396(11) -0.0143(9) -0.0024(8) -0.0046(8)
C11 0.0497(12) 0.0457(12) 0.0404(11) -0.0192(10) -0.0033(9) -0.0012(10)
C12 0.0442(12) 0.0385(11) 0.0521(12) -0.0183(10) -0.0081(10) 0.0059(9)
C13 0.0377(10) 0.0330(10) 0.0442(11) -0.0131(8) -0.0077(9) -0.0020(8)
C14 0.0367(10) 0.0302(10) 0.0457(11) -0.0122(8) -0.0076(8) -0.0052(8)
C15 0.0398(10) 0.0299(9) 0.0424(11) -0.0093(8) -0.0073(8) -0.0059(8)
C16 0.0518(13) 0.0335(10) 0.0432(11) -0.0057(9) -0.0081(10) -0.0008(9)
C17 0.0566(13) 0.0378(11) 0.0396(11) -0.0062(9) -0.0050(10) -0.0029(10)
C18 0.0393(10) 0.0321(10) 0.0407(11) -0.0092(8) -0.0027(8) -0.0080(8)
C19 0.0390(10) 0.0352(10) 0.0399(11) -0.0108(9) -0.0009(8) -0.0096(8)
C20 0.0350(10) 0.0360(10) 0.0385(10) -0.0127(8) -0.0011(8) -0.0075(8)
C21 0.0395(11) 0.0423(11) 0.0446(11) -0.0155(9) 0.0002(9) -0.0053(9)
C22 0.0378(11) 0.0337(10) 0.0488(12) -0.0137(9) -0.0024(9) -0.0016(8)
C23 0.0316(10) 0.0317(10) 0.0456(11) -0.0140(8) -0.0060(8) -0.0039(8)
C24 0.0348(10) 0.0302(10) 0.0451(11) -0.0117(8) -0.0062(8) -0.0029(8)
C31 0.0526(13) 0.0387(11) 0.0410(11) -0.0094(9) 0.0006(10) 0.0017(10)
C32 0.0620(16) 0.084(2) 0.0558(16) -0.0126(14) 0.0061(13) -0.0095(14)
C33 0.069(2) 0.116(3) 0.0561(18) -0.0026(18) 0.0151(16) 0.0062(18)
C34 0.091(2) 0.098(2) 0.0378(14) -0.0108(15) -0.0012(15) 0.0400(19)
C35 0.115(3) 0.079(2) 0.0483(15) -0.0257(14) -0.0247(17) 0.0209(19)
C36 0.0821(18) 0.0547(14) 0.0432(13) -0.0121(11) -0.0076(12) -0.0072(13)
C37 0.141(5) 0.201(7) 0.051(3) -0.026(4) -0.005(3) 0.087(5)
C37' 0.02(7) 0.00(7) 0.00(6) 0.02(4) 0.01(4) 0.01(4)
C41 0.0395(11) 0.0317(10) 0.0396(10) -0.0103(8) -0.0038(8) -0.0031(8)
C42 0.0542(13) 0.0356(11) 0.0681(15) -0.0182(10) -0.0212(11) -0.0035(10)
C43 0.0505(13) 0.0454(13) 0.0677(15) -0.0173(11) -0.0204(12) 0.0040(10)
C44 0.0562(14) 0.0371(11) 0.0437(12) -0.0092(9) -0.0044(10) 0.0036(10)
C45 0.0655(15) 0.0344(11) 0.0779(17) -0.0216(11) -0.0153(13) -0.0046(11)
C46 0.0471(13) 0.0424(12) 0.0757(16) -0.0252(11) -0.0159(12) -0.0041(10)
C47 0.085(2) 0.0479(14) 0.0689(17) -0.0173(13) -0.0179(15) 0.0206(13)
C51 0.0456(12) 0.0350(10) 0.0405(11) -0.0080(9) -0.0002(9) -0.0032(9)
C52 0.0497(14) 0.0708(16) 0.0474(13) -0.0104(12) 0.0014(11) -0.0120(12)
C53 0.0582(16) 0.081(2) 0.0600(17) -0.0092(14) 0.0103(13) -0.0148(14)
C54 0.0774(19) 0.0683(17) 0.0416(13) -0.0056(12) 0.0037(13) -0.0024(14)
C55 0.083(2) 0.098(2) 0.0493(15) -0.0221(15) -0.0093(14) -0.0148(17)
C56 0.0583(15) 0.0832(19) 0.0490(14) -0.0210(13) -0.0017(12) -0.0191(14)
C57 0.120(3) 0.130(3) 0.0436(16) -0.0137(18) 0.0149(17) -0.015(2)
C61 0.0394(10) 0.0312(10) 0.0392(10) -0.0108(8) -0.0045(8) -0.0037(8)
C62 0.0368(11) 0.0386(11) 0.0503(12) -0.0155(9) -0.0073(9) -0.0072(8)
C63 0.0375(11) 0.0403(11) 0.0487(12) -0.0136(9) -0.0101(9) 0.0015(9)
C64 0.0486(12) 0.0326(10) 0.0402(11) -0.0086(8) -0.0052(9) -0.0028(9)
C65 0.0476(13) 0.0354(11) 0.0756(16) -0.0170(11) -0.0116(11) -0.0102(9)
C66 0.0370(11) 0.0405(12) 0.0779(16) -0.0194(11) -0.0137(11) -0.0038(9)
C67 0.0654(16) 0.0367(12) 0.0676(16) -0.0148(11) -0.0093(13) 0.0025(11)

loop_
_atom_type_symbol
_atom_type_description
_atom_type_scat_dispersion_real
_atom_type_scat_dispersion_imag
_atom_type_scat_source
C C 0.0033 0.0016 'International Tables Vol C Tables 4.2.6.8 and 6.1.1.4'
H H 0.0000 0.0000 'International Tables Vol C Tables 4.2.6.8 and 6.1.1.4'
N N 0.0061 0.0033 'International Tables Vol C Tables 4.2.6.8 and 6.1.1.4'
O O 0.0106 0.0060 'International Tables Vol C Tables 4.2.6.8 and 6.1.1.4'

loop_
_geom_angle_atom_site_label_1
_geom_angle_atom_site_label_2
_geom_angle_atom_site_label_3
_geom_angle
C3 O1 C2 113.28(17)
C5 O2 C2 114.1(3)
C3 O3 C7 113.18(19)
C1 N1 C4 114.98(17)
C10 N2 C13 110.68(16)
C18 N3 C15 105.06(15)
C23 N4 C20 110.69(16)
N1 C1 C9 124.68(18)
N1 C1 C2 120.03(18)
C9 C1 C2 114.93(19)
O1 C2 O2 108.0(2)
O1 C2 C1 115.25(19)
O2 C2 C1 103.83(18)
O1 C3 O3 111.78(19)
O1 C3 C4 111.60(19)
O3 C3 C4 106.71(17)
N1 C4 C24 125.93(18)
N1 C4 C3 115.85(18)
C24 C4 C3 118.21(18)
O2 C5 C6 106.6(3)
O3 C7 C8 108.1(2)
C10 C9 C1 127.58(19)
C10 C9 C31 113.60(18)
C1 C9 C31 118.72(18)
N2 C10 C9 128.57(18)
N2 C10 C11 106.00(17)
C9 C10 C11 125.43(19)
C12 C11 C10 108.72(19)
C11 C12 C13 108.14(18)
N2 C13 C14 126.56(18)
N2 C13 C12 106.44(17)
C14 C13 C12 127.00(18)
C13 C14 C15 124.79(18)
C13 C14 C41 117.63(17)
C15 C14 C41 117.58(17)
N3 C15 C14 125.87(17)
N3 C15 C16 110.91(17)
C14 C15 C16 123.16(18)
C17 C16 C15 106.35(18)
C16 C17 C18 106.68(19)
N3 C18 C19 125.22(17)
N3 C18 C17 110.98(17)
C19 C18 C17 123.78(19)
C20 C19 C18 124.69(18)
C20 C19 C51 116.83(17)
C18 C19 C51 118.42(17)
N4 C20 C19 126.79(18)
N4 C20 C21 106.34(17)
C19 C20 C21 126.54(19)
C22 C21 C20 107.94(19)
C21 C22 C23 108.98(18)
N4 C23 C24 127.89(18)
N4 C23 C22 106.01(17)
C24 C23 C22 125.99(18)
C4 C24 C23 127.67(18)
C4 C24 C61 118.31(17)
C23 C24 C61 114.02(17)
C32 C31 C36 117.8(2)
C32 C31 C9 119.3(2)
C36 C31 C9 122.9(2)
C31 C32 C33 120.7(3)
C34 C33 C32 121.8(3)
C33 C34 C35 117.6(3)
C33 C34 C37' 110(5)
C35 C34 C37' 132(5)
C33 C34 C37 122.4(6)
C35 C34 C37 120.0(6)
C37' C34 C37 16(5)
C34 C35 C36 121.7(3)
C35 C36 C31 120.3(3)
C46 C41 C42 117.56(19)
C46 C41 C14 121.90(19)
C42 C41 C14 120.54(18)
C43 C42 C41 120.9(2)
C44 C43 C42 121.5(2)
C43 C44 C45 117.3(2)
C43 C44 C47 121.1(2)
C45 C44 C47 121.6(2)
C46 C45 C44 121.5(2)
C45 C46 C41 121.1(2)
C52 C51 C56 117.9(2)
C52 C51 C19 121.0(2)
C56 C51 C19 121.1(2)
C51 C52 C53 120.6(2)
C54 C53 C52 121.7(3)
C53 C54 C55 117.4(2)
C53 C54 C57 121.1(3)
C55 C54 C57 121.4(3)
C54 C55 C56 121.6(3)
C51 C56 C55 120.7(2)
C62 C61 C66 117.87(18)
C62 C61 C24 121.04(18)
C66 C61 C24 121.08(18)
C61 C62 C63 120.85(19)
C64 C63 C62 121.37(19)
C65 C64 C63 117.36(19)
C65 C64 C67 121.0(2)
C63 C64 C67 121.7(2)
C66 C65 C64 121.7(2)
C65 C66 C61 120.8(2)

loop_
_geom_bond_atom_site_label_1
_geom_bond_atom_site_label_2
_geom_bond_distance
O1 C3 1.396(3)
O1 C2 1.403(3)
O2 C5 1.405(4)
O2 C2 1.437(3)
O3 C3 1.411(3)
O3 C7 1.436(3)
N1 C1 1.345(3)
N1 C4 1.358(3)
N2 C10 1.371(3)
N2 C13 1.378(2)
N3 C18 1.364(3)
N3 C15 1.369(2)
N4 C23 1.372(2)
N4 C20 1.382(3)
C1 C9 1.410(3)
C1 C2 1.535(3)
C3 C4 1.516(3)
C4 C24 1.397(3)
C5 C6 1.502(6)
C7 C8 1.493(4)
C9 C10 1.399(3)
C9 C31 1.504(3)
C10 C11 1.430(3)
C11 C12 1.359(3)
C12 C13 1.424(3)
C13 C14 1.394(3)
C14 C15 1.412(3)
C14 C41 1.495(3)
C15 C16 1.447(3)
C16 C17 1.347(3)
C17 C18 1.445(3)
C18 C19 1.414(3)
C19 C20 1.398(3)
C19 C51 1.497(3)
C20 C21 1.419(3)
C21 C22 1.367(3)
C22 C23 1.419(3)
C23 C24 1.410(3)
C24 C61 1.510(3)
C31 C32 1.386(4)
C31 C36 1.388(4)
C32 C33 1.387(4)
C33 C34 1.364(5)
C34 C35 1.381(5)
C34 C37' 1.50(14)
C34 C37 1.522(7)
C35 C36 1.388(4)
C41 C46 1.381(3)
C41 C42 1.386(3)
C42 C43 1.383(3)
C43 C44 1.378(3)
C44 C45 1.381(3)
C44 C47 1.510(3)
C45 C46 1.381(3)
C51 C52 1.383(3)
C51 C56 1.387(3)
C52 C53 1.394(4)
C53 C54 1.375(4)
C54 C55 1.379(4)
C54 C57 1.522(4)
C55 C56 1.390(4)
C61 C62 1.386(3)
C61 C66 1.388(3)
C62 C63 1.386(3)
C63 C64 1.387(3)
C64 C65 1.383(3)
C64 C67 1.510(3)
C65 C66 1.380(3)

loop_
_geom_torsion_atom_site_label_1
_geom_torsion_atom_site_label_2
_geom_torsion_atom_site_label_3
_geom_torsion_atom_site_label_4
_geom_torsion
C4 N1 C1 C9 163.0(2)
C4 N1 C1 C2 -24.3(3)
C3 O1 C2 O2 124.4(2)
C3 O1 C2 C1 8.9(3)
C5 O2 C2 O1 63.8(3)
C5 O2 C2 C1 -173.4(3)
N1 C1 C2 O1 30.8(3)
C9 C1 C2 O1 -155.8(2)
N1 C1 C2 O2 -87.1(2)
C9 C1 C2 O2 86.3(2)
C2 O1 C3 O3 71.3(2)
C2 O1 C3 C4 -48.1(3)
C7 O3 C3 O1 71.5(3)
C7 O3 C3 C4 -166.2(2)
C1 N1 C4 C24 164.3(2)
C1 N1 C4 C3 -17.4(3)
O1 C3 C4 N1 56.6(2)
O3 C3 C4 N1 -65.8(2)
O1 C3 C4 C24 -125.0(2)
O3 C3 C4 C24 112.6(2)
C2 O2 C5 C6 171.3(3)
C3 O3 C7 C8 -170.3(2)
N1 C1 C9 C10 5.5(4)
C2 C1 C9 C10 -167.6(2)
N1 C1 C9 C31 -170.7(2)
C2 C1 C9 C31 16.2(3)
C13 N2 C10 C9 -179.9(2)
C13 N2 C10 C11 0.9(2)
C1 C9 C10 N2 3.4(4)
C31 C9 C10 N2 179.7(2)
C1 C9 C10 C11 -177.7(2)
C31 C9 C10 C11 -1.3(3)
N2 C10 C11 C12 -1.4(2)
C9 C10 C11 C12 179.5(2)
C10 C11 C12 C13 1.2(3)
C10 N2 C13 C14 -179.66(19)
C10 N2 C13 C12 -0.2(2)
C11 C12 C13 N2 -0.7(2)
C11 C12 C13 C14 178.8(2)
N2 C13 C14 C15 6.6(3)
C12 C13 C14 C15 -172.7(2)
N2 C13 C14 C41 -174.62(19)
C12 C13 C14 C41 6.0(3)
C18 N3 C15 C14 176.85(19)
C18 N3 C15 C16 -0.4(2)
C13 C14 C15 N3 -5.8(3)
C41 C14 C15 N3 175.44(18)
C13 C14 C15 C16 171.1(2)
C41 C14 C15 C16 -7.6(3)
N3 C15 C16 C17 1.0(2)
C14 C15 C16 C17 -176.4(2)
C15 C16 C17 C18 -1.1(2)
C15 N3 C18 C19 178.23(19)
C15 N3 C18 C17 -0.3(2)
C16 C17 C18 N3 0.9(3)
C16 C17 C18 C19 -177.6(2)
N3 C18 C19 C20 -1.8(3)
C17 C18 C19 C20 176.5(2)
N3 C18 C19 C51 -178.82(18)
C17 C18 C19 C51 -0.5(3)
C23 N4 C20 C19 -171.75(19)
C23 N4 C20 C21 1.9(2)
C18 C19 C20 N4 1.9(3)
C51 C19 C20 N4 179.01(18)
C18 C19 C20 C21 -170.5(2)
C51 C19 C20 C21 6.6(3)
N4 C20 C21 C22 -1.6(2)
C19 C20 C21 C22 172.1(2)
C20 C21 C22 C23 0.7(2)
C20 N4 C23 C24 175.01(19)
C20 N4 C23 C22 -1.5(2)
C21 C22 C23 N4 0.5(2)
C21 C22 C23 C24 -176.13(19)
N1 C4 C24 C23 3.3(3)
C3 C4 C24 C23 -175.0(2)
N1 C4 C24 C61 -175.86(18)
C3 C4 C24 C61 5.9(3)
N4 C23 C24 C4 7.0(3)
C22 C23 C24 C4 -177.1(2)
N4 C23 C24 C61 -173.80(18)
C22 C23 C24 C61 2.1(3)
C10 C9 C31 C32 -83.9(3)
C1 C9 C31 C32 92.8(3)
C10 C9 C31 C36 94.1(3)
C1 C9 C31 C36 -89.2(3)
C36 C31 C32 C33 -0.2(4)
C9 C31 C32 C33 177.8(2)
C31 C32 C33 C34 0.7(5)
C32 C33 C34 C35 -0.9(5)
C32 C33 C34 C37' 169(5)
C32 C33 C34 C37 179.0(5)
C33 C34 C35 C36 0.5(5)
C37' C34 C35 C36 -166(6)
C37 C34 C35 C36 -179.3(5)
C34 C35 C36 C31 -0.1(4)
C32 C31 C36 C35 -0.1(4)
C9 C31 C36 C35 -178.0(2)
C13 C14 C41 C46 -72.8(3)
C15 C14 C41 C46 106.0(2)
C13 C14 C41 C42 107.7(2)
C15 C14 C41 C42 -73.4(3)
C46 C41 C42 C43 0.3(3)
C14 C41 C42 C43 179.8(2)
C41 C42 C43 C44 -0.3(4)
C42 C43 C44 C45 -0.3(4)
C42 C43 C44 C47 179.3(2)
C43 C44 C45 C46 1.0(4)
C47 C44 C45 C46 -178.7(2)
C44 C45 C46 C41 -1.0(4)
C42 C41 C46 C45 0.4(4)
C14 C41 C46 C45 -179.1(2)
C20 C19 C51 C52 70.8(3)
C18 C19 C51 C52 -111.9(2)
C20 C19 C51 C56 -108.7(2)
C18 C19 C51 C56 68.5(3)
C56 C51 C52 C53 0.3(4)
C19 C51 C52 C53 -179.3(2)
C51 C52 C53 C54 -0.2(4)
C52 C53 C54 C55 -0.1(5)
C52 C53 C54 C57 -179.9(3)
C53 C54 C55 C56 0.2(5)
C57 C54 C55 C56 -179.9(3)
C52 C51 C56 C55 -0.1(4)
C19 C51 C56 C55 179.5(2)
C54 C55 C56 C51 -0.2(5)
C4 C24 C61 C62 99.1(2)
C23 C24 C61 C62 -80.2(2)
C4 C24 C61 C66 -79.9(3)
C23 C24 C61 C66 100.9(2)
C66 C61 C62 C63 0.9(3)
C24 C61 C62 C63 -178.13(19)
C61 C62 C63 C64 0.0(3)
C62 C63 C64 C65 -0.8(3)
C62 C63 C64 C67 179.6(2)
C63 C64 C65 C66 0.8(3)
C67 C64 C65 C66 -179.7(2)
C64 C65 C66 C61 0.1(4)
C62 C61 C66 C65 -0.9(3)
C24 C61 C66 C65 178.1(2)
